data_7155531
loop_
_publ_author_name
'Kuznetsov, Nikolai Yu'
'Tikhov, Rabdan M.'
'Godovikov, Ivan A.'
'Medvedev, Michael G.'
'Lyssenko, Konstantin A.'
'Burtseva, Elena I.'
'Kirillova, Elena S.'
'Bubnov, Yuri N.'

_publ_section_title
;
 Stereoselective synthesis of novel adamantane derivatives with high
 potency against rimantadine-resistant influenza A virus strains.
;
_journal_issue 15
_journal_name_full 'Organic &amp; biomolecular chemistry'
_journal_page_first 3152
_journal_page_last 3157
_journal_paper_doi 10.1039/c7ob00331e
_journal_volume 15
_journal_year 2017
_chemical_absolute_configuration unk
_chemical_formula_moiety 'C15 H23 N O2'
_chemical_formula_sum 'C15 H23 N O2'
_chemical_formula_weight 249.34
_space_group_crystal_system orthorhombic
_space_group_IT_number 20
_space_group_name_Hall 'C 2c 2'
_space_group_name_H-M_alt 'C 2 2 21'
_symmetry_space_group_name_Hall 'C 2c 2'
_symmetry_space_group_name_H-M 'C 2 2 21'
_atom_sites_solution_hydrogens mixed
_audit_creation_method SHELXL-2014/6
_audit_update_record
;
2016-11-14 deposited with the CCDC.
2017-03-09 downloaded from the CCDC.
;
_cell_angle_alpha 90
_cell_angle_beta 90
_cell_angle_gamma 90
_cell_formula_units_Z 8
_cell_length_a 8.3872(17)
_cell_length_b 10.676(2)
_cell_length_c 28.705(6)
_cell_measurement_reflns_used 973
_cell_measurement_temperature 120(2)
_cell_measurement_theta_max 25
_cell_measurement_theta_min 3
_cell_volume 2570.3(9)
_computing_cell_refinement 'Bruker SAINT'
_computing_data_collection 'Bruker APEX II'
_computing_data_reduction 'Bruker SAINT'
_computing_molecular_graphics 'Bruker SHELXTL'
_computing_publication_material 'Bruker SHELXTL'
_computing_structure_refinement 'SHELXL-97 (Sheldrick, 1997)'
_computing_structure_solution 'SHELXS-97 (Sheldrick, 1997)'
_diffrn_ambient_temperature 120(2)
_diffrn_measured_fraction_theta_full 0.999
_diffrn_measured_fraction_theta_max 0.999
_diffrn_measurement_device_type 'Bruker APEX II CCD area detector''
_diffrn_measurement_method 'omega scans'
_diffrn_radiation_type MoK\a
_diffrn_radiation_wavelength 0.71073
_diffrn_reflns_av_R_equivalents 0.0652
_diffrn_reflns_av_unetI/netI 0.0775
_diffrn_reflns_Laue_measured_fraction_full 0.999
_diffrn_reflns_Laue_measured_fraction_max 0.999
_diffrn_reflns_limit_h_max 10
_diffrn_reflns_limit_h_min -10
_diffrn_reflns_limit_k_max 13
_diffrn_reflns_limit_k_min -13
_diffrn_reflns_limit_l_max 37
_diffrn_reflns_limit_l_min -37
_diffrn_reflns_number 7778
_diffrn_reflns_point_group_measured_fraction_full 1.000
_diffrn_reflns_point_group_measured_fraction_max 0.999
_diffrn_reflns_theta_full 25.242
_diffrn_reflns_theta_max 27.487
_diffrn_reflns_theta_min 2.838
_exptl_absorpt_coefficient_mu 0.084
_exptl_absorpt_correction_type multi-scan
_exptl_absorpt_process_details SADABS
_exptl_crystal_colour colorless
_exptl_crystal_density_diffrn 1.289
_exptl_crystal_description prism
_exptl_crystal_F_000 1088
_exptl_crystal_size_max 0.410
_exptl_crystal_size_mid 0.240
_exptl_crystal_size_min 0.190
_exptl_transmission_factor_max 0.984
_exptl_transmission_factor_min 0.966
_refine_diff_density_max 0.235
_refine_diff_density_min -0.238
_refine_diff_density_rms 0.054
_refine_ls_abs_structure_details
;
 Flack x determined using 665 quotients [(I+)-(I-)]/[(I+)+(I-)]
 (Parsons, Flack and Wagner, Acta Cryst. B69 (2013) 249-259).
;
_refine_ls_abs_structure_Flack -2.6(10)
_refine_ls_extinction_method none
_refine_ls_goodness_of_fit_ref 1.081
_refine_ls_hydrogen_treatment mixed
_refine_ls_matrix_type full
_refine_ls_number_parameters 164
_refine_ls_number_reflns 2948
_refine_ls_number_restraints 0
_refine_ls_restrained_S_all 1.081
_refine_ls_R_factor_all 0.1119
_refine_ls_R_factor_gt 0.0784
_refine_ls_shift/su_max 0.000
_refine_ls_shift/su_mean 0.000
_refine_ls_structure_factor_coef Fsqd
_refine_ls_weighting_details 'w=1/[\s^2^(Fo^2^)+(0.0881P)^2^+2.6999P] where P=(Fo^2^+2Fc^2^)/3'
_refine_ls_weighting_scheme calc
_refine_ls_wR_factor_gt 0.1837
_refine_ls_wR_factor_ref 0.1994
_reflns_Friedel_coverage 0.762
_reflns_Friedel_fraction_full 1.000
_reflns_Friedel_fraction_max 0.999
_reflns_number_gt 2081
_reflns_number_total 2948
_reflns_threshold_expression I>2\s(I)
_cod_data_source_file c7ob00331e2.cif
_cod_data_source_block 1_a
_cod_depositor_comments 'Adding full bibliography for 7155527--7155531.cif.'
_cod_database_code 7155531
_shelx_space_group_comment
;
The symmetry employed for this shelxl refinement is uniquely defined
by the following loop, which should always be used as a source of
symmetry information in preference to the above space-group names.
They are only intended as comments.
;
_shelx_estimated_absorpt_t_min 0.966
_shelx_estimated_absorpt_t_max 0.984
_shelxl_version_number 2014/6

loop_
_space_group_symop_operation_xyz
'x, y, z'
'-x, -y, z+1/2'
'-x, y, -z+1/2'
'x, -y, -z'
'x+1/2, y+1/2, z'
'-x+1/2, -y+1/2, z+1/2'
'-x+1/2, y+1/2, -z+1/2'
'x+1/2, -y+1/2, -z'

loop_
_atom_site_label
_atom_site_type_symbol
_atom_site_fract_x
_atom_site_fract_y
_atom_site_fract_z
_atom_site_U_iso_or_equiv
_atom_site_adp_type
_atom_site_occupancy
_atom_site_site_symmetry_order
_atom_site_calc_flag
_atom_site_refinement_flags_posn
_atom_site_refinement_flags_adp
O1 O -0.6436(5) 0.5122(3) 0.28495(14) 0.0420(10) Uani 1 1 d . .
O2 O -0.8244(7) 0.0997(5) 0.3058(2) 0.091(2) Uani 1 1 d . .
H2O H -0.8879 0.0796 0.2840 0.13(4) Uiso 1 1 d R .
N1 N -0.4872(6) 0.3697(4) 0.31829(15) 0.0328(10) Uani 1 1 d . .
H1N H -0.4103 0.4215 0.3188 0.039 Uiso 1 1 d R U
C2 C -0.6204(7) 0.4040(5) 0.29759(18) 0.0378(13) Uani 1 1 d . .
C3 C -0.7471(7) 0.3084(6) 0.2919(2) 0.0436(15) Uani 1 1 d . .
H3A H -0.8345 0.3275 0.3140 0.052 Uiso 1 1 calc R U
H3B H -0.7911 0.3152 0.2600 0.052 Uiso 1 1 calc R U
C4 C -0.6947(9) 0.1784(6) 0.2996(2) 0.0532(18) Uani 1 1 d . .
H4A H -0.6323 0.1496 0.2719 0.064 Uiso 1 1 calc R U
C5 C -0.5907(9) 0.1717(6) 0.3421(2) 0.0504(17) Uani 1 1 d . .
H5A H -0.6491 0.2052 0.3694 0.060 Uiso 1 1 calc R U
H5B H -0.5626 0.0833 0.3487 0.060 Uiso 1 1 calc R U
C6 C -0.4430(7) 0.2458(5) 0.33443(18) 0.0324(13) Uani 1 1 d . .
H6A H -0.3823 0.2043 0.3087 0.039 Uiso 1 1 calc R U
C7 C -0.3304(6) 0.2554(4) 0.37676(17) 0.0269(11) Uani 1 1 d . .
C8 C -0.4029(6) 0.3305(5) 0.41641(18) 0.0314(12) Uani 1 1 d . .
H8A H -0.5025 0.2897 0.4271 0.038 Uiso 1 1 calc R U
H8B H -0.4296 0.4159 0.4055 0.038 Uiso 1 1 calc R U
C9 C -0.2842(7) 0.3382(5) 0.45677(17) 0.0343(12) Uani 1 1 d . .
H9A H -0.3321 0.3887 0.4825 0.041 Uiso 1 1 calc R U
C10 C -0.2497(8) 0.2070(5) 0.47440(18) 0.0374(13) Uani 1 1 d . .
H10A H -0.1759 0.2109 0.5013 0.045 Uiso 1 1 calc R U
H10B H -0.3498 0.1666 0.4848 0.045 Uiso 1 1 calc R U
C11 C -0.1751(7) 0.1316(5) 0.43536(18) 0.0341(12) Uani 1 1 d . .
H11A H -0.1507 0.0451 0.4467 0.041 Uiso 1 1 calc R U
C12 C -0.2926(6) 0.1247(4) 0.39520(17) 0.0294(11) Uani 1 1 d . .
H12A H -0.3921 0.0840 0.4059 0.035 Uiso 1 1 calc R U
H12B H -0.2468 0.0732 0.3698 0.035 Uiso 1 1 calc R U
C13 C -0.1344(7) 0.4011(5) 0.4403(2) 0.0370(13) Uani 1 1 d . .
H13A H -0.0589 0.4096 0.4666 0.044 Uiso 1 1 calc R U
H13B H -0.1597 0.4860 0.4286 0.044 Uiso 1 1 calc R U
C14 C -0.0585(7) 0.3242(5) 0.4018(2) 0.0357(12) Uani 1 1 d . .
H14A H 0.0420 0.3656 0.3911 0.043 Uiso 1 1 calc R U
C15 C -0.0224(7) 0.1941(5) 0.41885(19) 0.0348(13) Uani 1 1 d . .
H15A H 0.0552 0.1981 0.4448 0.042 Uiso 1 1 calc R U
H15B H 0.0256 0.1443 0.3934 0.042 Uiso 1 1 calc R U
C16 C -0.1750(6) 0.3151(5) 0.36165(18) 0.0305(11) Uani 1 1 d . .
H16A H -0.1964 0.4000 0.3493 0.037 Uiso 1 1 calc R U
H16B H -0.1270 0.2647 0.3363 0.037 Uiso 1 1 calc R U

loop_
_atom_site_aniso_label
_atom_site_aniso_U_11
_atom_site_aniso_U_22
_atom_site_aniso_U_33
_atom_site_aniso_U_23
_atom_site_aniso_U_13
_atom_site_aniso_U_12
O1 0.054(2) 0.0264(19) 0.046(2) 0.0010(16) 0.002(2) 0.0060(18)
O2 0.108(5) 0.077(4) 0.088(4) 0.041(3) -0.063(4) -0.066(4)
N1 0.038(3) 0.023(2) 0.037(2) 0.0062(18) -0.005(2) -0.009(2)
C2 0.043(3) 0.044(3) 0.027(3) -0.001(2) 0.010(3) 0.000(3)
C3 0.040(3) 0.054(4) 0.038(3) 0.008(3) -0.007(3) -0.013(3)
C4 0.070(5) 0.044(3) 0.046(3) 0.010(3) -0.022(3) -0.032(3)
C5 0.071(4) 0.041(3) 0.039(3) 0.016(3) -0.022(3) -0.027(3)
C6 0.050(3) 0.023(2) 0.024(2) 0.005(2) -0.006(2) -0.008(2)
C7 0.036(3) 0.014(2) 0.031(2) 0.0034(18) 0.000(2) -0.003(2)
C8 0.035(3) 0.025(3) 0.033(3) -0.001(2) 0.003(2) -0.001(2)
C9 0.047(3) 0.031(3) 0.025(3) -0.006(2) 0.003(2) -0.003(2)
C10 0.050(3) 0.036(3) 0.026(3) -0.001(2) -0.003(3) -0.001(2)
C11 0.047(3) 0.024(2) 0.032(3) 0.000(2) -0.002(2) -0.002(2)
C12 0.040(3) 0.018(2) 0.030(3) -0.0029(19) 0.000(2) -0.008(2)
C13 0.046(3) 0.024(2) 0.041(3) 0.000(2) -0.013(3) -0.004(2)
C14 0.037(3) 0.023(2) 0.047(3) 0.003(2) 0.002(3) -0.001(2)
C15 0.036(3) 0.031(3) 0.037(3) 0.003(2) -0.001(2) 0.005(2)
C16 0.039(3) 0.024(2) 0.029(2) -0.0007(19) 0.006(2) -0.007(2)

loop_
_atom_type_symbol
_atom_type_description
_atom_type_scat_dispersion_real
_atom_type_scat_dispersion_imag
_atom_type_scat_source
C C 0.0033 0.0016 'International Tables Vol C Tables 4.2.6.8 and 6.1.1.4'
H H 0.0000 0.0000 'International Tables Vol C Tables 4.2.6.8 and 6.1.1.4'
N N 0.0061 0.0033 'International Tables Vol C Tables 4.2.6.8 and 6.1.1.4'
O O 0.0106 0.0060 'International Tables Vol C Tables 4.2.6.8 and 6.1.1.4'

loop_
_geom_angle_atom_site_label_1
_geom_angle_atom_site_label_2
_geom_angle_atom_site_label_3
_geom_angle
C4 O2 H2O 123.3
C2 N1 C6 127.9(5)
C2 N1 H1N 118.1
C6 N1 H1N 113.2
O1 C2 N1 122.0(6)
O1 C2 C3 120.2(6)
N1 C2 C3 117.8(5)
C4 C3 C2 114.8(5)
C4 C3 H3A 108.6
C2 C3 H3A 108.6
C4 C3 H3B 108.6
C2 C3 H3B 108.6
H3A C3 H3B 107.6
O2 C4 C3 110.9(6)
O2 C4 C5 108.7(5)
C3 C4 C5 109.9(5)
O2 C4 H4A 109.1
C3 C4 H4A 109.1
C5 C4 H4A 109.1
C6 C5 C4 109.7(5)
C6 C5 H5A 109.7
C4 C5 H5A 109.7
C6 C5 H5B 109.7
C4 C5 H5B 109.7
H5A C5 H5B 108.2
N1 C6 C5 108.7(5)
N1 C6 C7 110.3(4)
C5 C6 C7 115.4(4)
N1 C6 H6A 107.4
C5 C6 H6A 107.4
C7 C6 H6A 107.4
C16 C7 C8 109.7(4)
C16 C7 C12 107.8(4)
C8 C7 C12 107.8(4)
C16 C7 C6 109.2(4)
C8 C7 C6 112.3(4)
C12 C7 C6 109.9(4)
C7 C8 C9 109.6(4)
C7 C8 H8A 109.8
C9 C8 H8A 109.8
C7 C8 H8B 109.8
C9 C8 H8B 109.8
H8A C8 H8B 108.2
C13 C9 C10 111.0(5)
C13 C9 C8 109.3(4)
C10 C9 C8 109.1(4)
C13 C9 H9A 109.1
C10 C9 H9A 109.1
C8 C9 H9A 109.1
C11 C10 C9 108.8(4)
C11 C10 H10A 109.9
C9 C10 H10A 109.9
C11 C10 H10B 109.9
C9 C10 H10B 109.9
H10A C10 H10B 108.3
C10 C11 C12 108.6(5)
C10 C11 C15 110.2(4)
C12 C11 C15 109.3(4)
C10 C11 H11A 109.6
C12 C11 H11A 109.6
C15 C11 H11A 109.6
C11 C12 C7 110.7(4)
C11 C12 H12A 109.5
C7 C12 H12A 109.5
C11 C12 H12B 109.5
C7 C12 H12B 109.5
H12A C12 H12B 108.1
C9 C13 C14 109.8(4)
C9 C13 H13A 109.7
C14 C13 H13A 109.7
C9 C13 H13B 109.7
C14 C13 H13B 109.7
H13A C13 H13B 108.2
C15 C14 C16 108.6(4)
C15 C14 C13 110.4(5)
C16 C14 C13 108.6(4)
C15 C14 H14A 109.8
C16 C14 H14A 109.8
C13 C14 H14A 109.8
C14 C15 C11 109.7(5)
C14 C15 H15A 109.7
C11 C15 H15A 109.7
C14 C15 H15B 109.7
C11 C15 H15B 109.7
H15A C15 H15B 108.2
C7 C16 C14 111.3(4)
C7 C16 H16A 109.4
C14 C16 H16A 109.4
C7 C16 H16B 109.4
C14 C16 H16B 109.4
H16A C16 H16B 108.0

loop_
_geom_bond_atom_site_label_1
_geom_bond_atom_site_label_2
_geom_bond_distance
O1 C2 1.226(7)
O2 C4 1.387(8)
O2 H2O 0.8501
N1 C2 1.318(7)
N1 C6 1.450(6)
N1 H1N 0.8500
C2 C3 1.482(8)
C3 C4 1.472(9)
C3 H3A 0.9900
C3 H3B 0.9900
C4 C5 1.503(8)
C4 H4A 1.0000
C5 C6 1.486(8)
C5 H5A 0.9900
C5 H5B 0.9900
C6 C7 1.543(7)
C6 H6A 1.0000
C7 C16 1.514(7)
C7 C8 1.519(7)
C7 C12 1.526(6)
C8 C9 1.530(8)
C8 H8A 0.9900
C8 H8B 0.9900
C9 C13 1.500(8)
C9 C10 1.517(8)
C9 H9A 1.0000
C10 C11 1.515(8)
C10 H10A 0.9900
C10 H10B 0.9900
C11 C12 1.518(7)
C11 C15 1.520(8)
C11 H11A 1.0000
C12 H12A 0.9900
C12 H12B 0.9900
C13 C14 1.517(8)
C13 H13A 0.9900
C13 H13B 0.9900
C14 C15 1.503(7)
C14 C16 1.514(8)
C14 H14A 1.0000
C15 H15A 0.9900
C15 H15B 0.9900
C16 H16A 0.9900
C16 H16B 0.9900

loop_
_geom_hbond_atom_site_label_D
_geom_hbond_atom_site_label_H
_geom_hbond_atom_site_label_A
_geom_hbond_distance_DH
_geom_hbond_distance_HA
_geom_hbond_distance_DA
_geom_hbond_angle_DHA
_geom_hbond_site_symmetry_A
O2 H2O O1 0.85 2.26 2.898(7) 131.7 5_445
O2 H2O O1 0.85 2.12 2.781(7) 134.1 7_345
N1 H1N O2 0.85 2.07 2.832(6) 149.3 5
